data_7222227
loop_
_publ_author_name
'Sofin, M.'
'Jansen, M.'
'Peters, E.M.'

_publ_section_title
;
 Synthesis and characterisation of Na5 (Co O2) C O3
;
_journal_name_full
;
Zeitschrift fuer Naturforschung, Teil B. Anorganische Chemie, Organische 
Chemie (42,1987-)
;
_journal_page_first 1461
_journal_page_last 1463
_journal_volume 57
_journal_year 2002
_chemical_formula_sum 'C Co Na5 O5'
_chemical_name_systematic 'Na5 (Co O2) (C O3)'
_space_group_IT_number 123
_symmetry_space_group_name_Hall '-P 4 2'
_symmetry_space_group_name_H-M 'P 4/m m m'
_cell_angle_alpha 90
_cell_angle_beta 90
_cell_angle_gamma 90
_cell_formula_units_Z 1
_cell_length_a 4.6467
_cell_length_b 4.6467
_cell_length_c 8.2577
_cell_volume 178.299
_citation_journal_id_ASTM ZNBSEN
_cod_data_source_file Sofin_ZNBSEN_2002_1092.cif
_cod_data_source_block C1Co1Na5O5
_cod_original_cell_volume 178.2988
_cod_original_formula_sum 'C1 Co1 Na5 O5'
_cod_database_code 7222227

loop_
_symmetry_equiv_pos_as_xyz
x,y,z
-y,x,z
-x,-y,z
y,-x,z
x,-y,-z
y,x,-z
-x,y,-z
-y,-x,-z
-x,-y,-z
y,-x,-z
x,y,-z
-y,x,-z
-x,y,z
-y,-x,z
x,-y,z
y,x,z

loop_
_atom_site_label
_atom_site_type_symbol
_atom_site_fract_x
_atom_site_fract_y
_atom_site_fract_z
_atom_site_occupancy
_atom_site_U_iso_or_equiv
Na2 Na+1 0 0.5 0.2403 1 0.0
Co1 Co+1 0 0 0 1 0.0
O3 O-2 0.5 0.195 0.5 0.5 0.0
C1 C+4 0.5 0.5 0.5 1 0.0
O2 O-2 0.5 0.5 0.345 0.5 0.0
Na1 Na+1 0 0 0.5 1 0.0
O1 O-2 0 0 0.2125 1 0.0
